data_1528352
loop_
_publ_author_name
'Bernhardt, E.'
'Brauer, D.J.'
'Finze, M.'
'Willner, H.'

_publ_section_title
;
 closo-[B21 H18](-): A face-fused diicosahedral borate ion
;
_journal_name_full 'Angewandte Chemie (Edition international)'
_journal_page_first 2927
_journal_page_last 2930
_journal_volume 46
_journal_year 2007
_chemical_formula_sum 'B21 H18 K'
_chemical_name_systematic 'K B21 H18'
_space_group_IT_number 5
_symmetry_space_group_name_Hall 'C 2y'
_symmetry_space_group_name_H-M 'C 1 2 1'
_cell_angle_alpha 90
_cell_angle_beta 93.81
_cell_angle_gamma 90
_cell_formula_units_Z 4
_cell_length_a 12.486
_cell_length_b 7.106
_cell_length_c 16.9436
_cell_volume 1500.007
_citation_journal_id_ASTM ACIEAY
_cod_data_source_file Bernhardt_ACIEAY_2007_1291.cif
_cod_data_source_block H18B21K1
_cod_original_formula_sum 'H18 B21 K1'
_cod_database_code 1528352

loop_
_symmetry_equiv_pos_as_xyz
x,y,z
-x,y,-z
x+1/2,y+1/2,z
-x+1/2,y+1/2,-z

loop_
_atom_site_label
_atom_site_type_symbol
_atom_site_fract_x
_atom_site_fract_y
_atom_site_fract_z
_atom_site_occupancy
_atom_site_U_iso_or_equiv
B17 B 0.65877 0.0166 0.42056 1 0.0
H12 H 0.4892 -0.193 0.1447 1 0.0
H5 H 0.443 0.134 0.2328 1 0.0
K1 K 0.5 0.57515 0 1 0.0
B14 B 0.76089 0.0601 0.1299 1 0.0
H1 H 0.7562 -0.334 0.2692 1 0.0
B9 B 0.73708 0.2706 0.18337 1 0.0
B4 B 0.73727 -0.1967 0.29204 1 0.0
B10 B 0.67344 0.2364 0.36923 1 0.0
H7 H 0.6544 0.379 0.3958 1 0.0
B5 B 0.56908 0.0724 0.34087 1 0.0
B8 B 0.51709 0.1237 0.21009 1 0.0
B13 B 0.59544 0.3162 0.17763 1 0.0
H10 H 0.5698 0.451 0.1795 1 0.0
B3 B 0.61846 -0.0548 0.25124 1 0.0
H16 H 0.6305 -0.074 0.0239 1 0.0
B1 B 0.64927 0.1941 0.26457 1 0.0
B11 B 0.83688 -0.0235 0.32161 1 0.0
B19 B 0.63452 -0.009 0.08061 1 0.0
H13 H 0.7942 -0.248 0.4269 1 0.0
K2 K 0.5 0.37224 0.5 1 0.0
B7 B 0.68836 -0.1394 0.16059 1 0.0
H17 H 0.4671 0.187 0.075 1 0.0
H6 H 0.7935 0.376 0.1892 1 0.0
H8 H 0.9258 -0.055 0.3193 1 0.0
H15 H 0.8461 0.146 0.4511 1 0.0
B12 B 0.62212 -0.1614 0.34801 1 0.0
H18 H 0.6794 0.323 0.0438 1 0.0
B16 B 0.75741 -0.1405 0.39201 1 0.0
H11 H 0.835 0.039 0.1019 1 0.0
B6 B 0.79054 0.2136 0.31423 1 0.0
B21 B 0.66382 0.232 0.09377 1 0.0
H14 H 0.6203 0.009 0.4808 1 0.0
H2 H 0.4891 0.106 0.3537 1 0.0
B15 B 0.54813 -0.0825 0.15551 1 0.0
H3 H 0.8417 0.333 0.3087 1 0.0
B2 B 0.75234 0.0332 0.2349 1 0.0
B18 B 0.78802 0.0992 0.40504 1 0.0
H9 H 0.5712 -0.283 0.3598 1 0.0
H4 H 0.7172 -0.285 0.1526 1 0.0
B20 B 0.53492 0.1465 0.10945 1 0.0
